data_2206339
loop_
_publ_author_name
'Chandrakumar, K.'
'Kokila, M. K.'
Puttaraja
'Mohan, S.'
'Manjunath Shetty, K. S.'

_publ_section_title 2-(Acetylamido)-<i>N</i>-(4-chlorophenyl)-4,5,6,7-tetrahydro-1-benzothiophene-3-carboxamide
_journal_coeditor_code BH6009
_journal_issue 8
_journal_name_full 'Acta Crystallographica Section E'
_journal_page_first o2444
_journal_page_last o2446
_journal_paper_doi 10.1107/S1600536805020970
_journal_volume 61
_journal_year 2005
_chemical_formula_iupac 'C17 H17 Cl N2 O2 S'
_chemical_formula_moiety 'C17 H17 Cl N2 O2 S'
_chemical_formula_sum 'C17 H17 Cl N2 O2 S'
_chemical_formula_weight 348.84
_chemical_name_systematic
;
2-(Acetylamido)-N-(4-chlorophenyl)-4,5,6,7-tetrahydro-1-benzothiophene-
3-carboxamide
;
_space_group_IT_number 14
_symmetry_cell_setting monoclinic
_symmetry_space_group_name_Hall '-P 2yn'
_symmetry_space_group_name_H-M 'P 1 21/n 1'
_atom_sites_solution_hydrogens geom
_atom_sites_solution_primary direct
_atom_sites_solution_secondary difmap
_audit_creation_method SHELXL97
_cell_angle_alpha 90.00
_cell_angle_beta 111.764(3)
_cell_angle_gamma 90.00
_cell_formula_units_Z 4
_cell_length_a 9.3999(18)
_cell_length_b 20.274(4)
_cell_length_c 9.7668(19)
_cell_measurement_reflns_used 540
_cell_measurement_temperature 294(2)
_cell_measurement_theta_max 26.4
_cell_measurement_theta_min 2.0
_cell_volume 1728.6(6)
_computing_cell_refinement SMART
_computing_data_collection 'SMART (Bruker, 1998)'
_computing_data_reduction 'SAINT (Bruker, 1998)'
_computing_molecular_graphics 'ORTEP-3 for Windows (Farrugia, 1997)'
_computing_publication_material 'PARST (Nardelli, 1995) and PLATON (Spek, 2003)'
_computing_structure_refinement 'SHELXL97 (Sheldrick, 1997)'
_computing_structure_solution 'SIR92 (Altomare <i>et al.</i>, 1993)'
_diffrn_ambient_temperature 294(2)
_diffrn_measured_fraction_theta_full 0.998
_diffrn_measured_fraction_theta_max 0.998
_diffrn_measurement_device_type 'Bruker SMART CCD area-detector'
_diffrn_measurement_method '\f and \w'
_diffrn_radiation_monochromator graphite
_diffrn_radiation_source 'fine-focus sealed tube'
_diffrn_radiation_type MoK\a
_diffrn_radiation_wavelength 0.71073
_diffrn_reflns_av_R_equivalents 0.0335
_diffrn_reflns_av_sigmaI/netI 0.0316
_diffrn_reflns_limit_h_max 11
_diffrn_reflns_limit_h_min -11
_diffrn_reflns_limit_k_max 23
_diffrn_reflns_limit_k_min -24
_diffrn_reflns_limit_l_max 11
_diffrn_reflns_limit_l_min -11
_diffrn_reflns_number 12791
_diffrn_reflns_theta_full 25.50
_diffrn_reflns_theta_max 25.50
_diffrn_reflns_theta_min 2.01
_diffrn_standards_number 0
_exptl_absorpt_coefficient_mu 0.352
_exptl_absorpt_correction_T_max 0.946
_exptl_absorpt_correction_T_min 0.925
_exptl_absorpt_correction_type multi-scan
_exptl_absorpt_process_details '(SADABS; Sheldrick, 1996)'
_exptl_crystal_colour colourless
_exptl_crystal_density_diffrn 1.340
_exptl_crystal_density_method 'not measured'
_exptl_crystal_description prism
_exptl_crystal_F_000 728
_exptl_crystal_size_max 0.38
_exptl_crystal_size_mid 0.19
_exptl_crystal_size_min 0.16
_refine_diff_density_max 0.344
_refine_diff_density_min -0.317
_refine_ls_extinction_method none
_refine_ls_goodness_of_fit_ref 1.088
_refine_ls_hydrogen_treatment mixed
_refine_ls_matrix_type full
_refine_ls_number_parameters 243
_refine_ls_number_reflns 3206
_refine_ls_number_restraints 2
_refine_ls_restrained_S_all 1.090
_refine_ls_R_factor_all 0.0731
_refine_ls_R_factor_gt 0.0552
_refine_ls_shift/su_max 0.003
_refine_ls_shift/su_mean 0.000
_refine_ls_structure_factor_coef Fsqd
_refine_ls_weighting_details 'calc w = 1/[\s^2^(Fo^2^)+(0.0675P)^2^+0.6634P] where P = (Fo^2^+2Fc^2^)/3'
_refine_ls_weighting_scheme calc
_refine_ls_wR_factor_gt 0.1290
_refine_ls_wR_factor_ref 0.1380
_reflns_number_gt 2553
_reflns_number_total 3206
_reflns_threshold_expression I>2\s(I)
_cod_data_source_file bh6009.cif
_cod_data_source_block I
_cod_original_sg_symbol_H-M 'P 21/n'
_cod_database_code 2206339

loop_
_symmetry_equiv_pos_as_xyz
'x, y, z'
'-x+1/2, y+1/2, -z+1/2'
'-x, -y, -z'
'x-1/2, -y-1/2, z-1/2'

loop_
_atom_site_label
_atom_site_fract_x
_atom_site_fract_y
_atom_site_fract_z
_atom_site_U_iso_or_equiv
_atom_site_adp_type
_atom_site_calc_flag
_atom_site_refinement_flags
_atom_site_occupancy
_atom_site_disorder_assembly
_atom_site_disorder_group
_atom_site_type_symbol
Cl1 0.52198(13) -0.30520(5) 1.17983(13) 0.0932(4) Uani d . 1 . . Cl
N1 0.8307(2) 0.04105(11) 1.0682(2) 0.0413(5) Uani d . 1 . . N
H1 0.7724 0.0205 1.1040 0.050 Uiso calc R 1 . . H
N2 0.6256(2) -0.06350(10) 0.8925(2) 0.0405(5) Uani d . 1 . . N
H2 0.7141 -0.0620 0.8857 0.049 Uiso calc R 1 . . H
O1 1.0713(2) 0.07345(10) 1.1110(2) 0.0560(5) Uani d . 1 . . O
O2 0.39775(19) -0.00827(9) 0.8143(2) 0.0451(5) Uani d . 1 . . O
S1 0.83552(8) 0.13594(4) 0.87016(8) 0.0494(2) Uani d . 1 . . S
C1 0.9804(3) 0.04512(13) 1.1533(3) 0.0415(6) Uani d . 1 . . C
C2 0.7621(3) 0.06742(13) 0.9267(3) 0.0384(6) Uani d . 1 . . C
C3 0.6232(3) 0.04901(13) 0.8245(3) 0.0372(6) Uani d . 1 . . C
C4 0.4235(4) 0.08717(18) 0.5690(3) 0.0544(8) Uani d . 1 . . C
C7 0.6613(5) 0.1919(2) 0.5937(4) 0.0679(10) Uani d . 1 . . C
C8 0.6751(3) 0.14078(14) 0.7093(3) 0.0488(7) Uani d . 1 A . C
C9 0.5717(3) 0.09264(13) 0.6998(3) 0.0423(6) Uani d . 1 A . C
C10 0.5364(3) -0.00955(13) 0.8423(3) 0.0370(6) Uani d . 1 . . C
C11 0.5937(3) -0.12179(13) 0.9544(3) 0.0379(6) Uani d . 1 . . C
C12 0.7154(3) -0.15327(15) 1.0596(3) 0.0514(7) Uani d . 1 . . C
H12 0.8135 -0.1360 1.0842 0.062 Uiso calc R 1 . . H
C13 0.6956(4) -0.20920(16) 1.1285(4) 0.0586(8) Uani d . 1 . . C
H13 0.7787 -0.2297 1.1998 0.070 Uiso calc R 1 . . H
C14 0.5501(4) -0.23457(14) 1.0903(3) 0.0529(7) Uani d . 1 . . C
C15 0.4273(3) -0.20512(14) 0.9848(3) 0.0490(7) Uani d . 1 . . C
H15 0.3298 -0.2230 0.9598 0.059 Uiso calc R 1 . . H
C16 0.4485(3) -0.14855(13) 0.9153(3) 0.0428(6) Uani d . 1 . . C
H16 0.3656 -0.1286 0.8426 0.051 Uiso calc R 1 . . H
C17 1.0269(4) 0.01289(17) 1.3020(3) 0.0585(8) Uani d . 1 . . C
H17A 1.0994 -0.0216 1.3095 0.088 Uiso calc R 1 . . H
H17B 0.9381 -0.0055 1.3141 0.088 Uiso calc R 1 . . H
H17C 1.0727 0.0451 1.3775 0.088 Uiso calc R 1 . . H
C5 0.3962(9) 0.1488(5) 0.4710(9) 0.073(2) Uani d PD 0.59 A 1 C
H5A 0.3194 0.1383 0.3751 0.087 Uiso calc PR 0.59 A 1 H
H5B 0.3546 0.1833 0.5140 0.087 Uiso calc PR 0.59 A 1 H
C6 0.5331(11) 0.1747(5) 0.4496(10) 0.079(3) Uani d PD 0.59 A 1 C
H6A 0.5049 0.2139 0.3883 0.095 Uiso calc PR 0.59 A 1 H
H6B 0.5697 0.1421 0.3979 0.095 Uiso calc PR 0.59 A 1 H
C5' 0.4350(14) 0.1238(5) 0.4392(11) 0.058(3) Uani d PD 0.41 A 2 C
H5A' 0.3352 0.1264 0.3603 0.069 Uiso calc PR 0.41 A 2 H
H5B' 0.5045 0.1012 0.4025 0.069 Uiso calc PR 0.41 A 2 H
C6' 0.4949(18) 0.1933(6) 0.4919(14) 0.072(4) Uani d PD 0.41 A 2 C
H6A' 0.4836 0.2207 0.4072 0.086 Uiso calc PR 0.41 A 2 H
H6B' 0.4342 0.2126 0.5432 0.086 Uiso calc PR 0.41 A 2 H
H4A 0.338(4) 0.0900(16) 0.602(4) 0.072(10) Uiso d . 1 B 2 H
H4B 0.412(4) 0.043(2) 0.532(4) 0.089(13) Uiso d . 1 C 2 H
H7A 0.677(5) 0.234(2) 0.636(5) 0.102(15) Uiso d . 1 D 2 H
H7B 0.748(4) 0.1916(17) 0.566(4) 0.079(12) Uiso d . 1 E 2 H

loop_
_atom_site_aniso_label
_atom_site_aniso_U_11
_atom_site_aniso_U_22
_atom_site_aniso_U_33
_atom_site_aniso_U_12
_atom_site_aniso_U_13
_atom_site_aniso_U_23
Cl1 0.0990(8) 0.0634(6) 0.1148(9) -0.0119(5) 0.0369(7) 0.0345(5)
N1 0.0298(11) 0.0551(14) 0.0409(12) -0.0079(10) 0.0152(10) 0.0037(10)
N2 0.0303(11) 0.0427(13) 0.0535(13) -0.0034(9) 0.0212(10) 0.0022(10)
O1 0.0316(10) 0.0668(14) 0.0720(14) -0.0061(9) 0.0221(10) 0.0025(11)
O2 0.0284(10) 0.0561(12) 0.0517(11) -0.0038(8) 0.0161(8) 0.0065(9)
S1 0.0457(4) 0.0499(4) 0.0558(5) -0.0153(3) 0.0226(3) 0.0012(3)
C1 0.0329(14) 0.0433(15) 0.0507(16) -0.0014(11) 0.0182(12) -0.0077(12)
C2 0.0330(14) 0.0434(15) 0.0435(15) -0.0055(11) 0.0196(12) -0.0005(12)
C3 0.0324(13) 0.0416(14) 0.0409(14) -0.0036(11) 0.0176(11) -0.0014(11)
C4 0.0511(19) 0.061(2) 0.0470(17) 0.0016(15) 0.0129(15) 0.0014(15)
C7 0.077(3) 0.061(2) 0.068(2) -0.0059(19) 0.030(2) 0.0192(18)
C8 0.0528(17) 0.0465(17) 0.0517(17) -0.0022(13) 0.0247(14) 0.0059(13)
C9 0.0430(15) 0.0444(15) 0.0433(15) -0.0007(12) 0.0204(12) -0.0017(12)
C10 0.0346(14) 0.0460(15) 0.0339(13) -0.0045(11) 0.0166(11) -0.0018(11)
C11 0.0358(14) 0.0377(14) 0.0440(15) -0.0034(11) 0.0195(12) -0.0050(11)
C12 0.0364(15) 0.0536(18) 0.0627(19) -0.0043(13) 0.0165(14) 0.0022(14)
C13 0.0498(18) 0.0553(19) 0.066(2) 0.0044(14) 0.0160(16) 0.0124(16)
C14 0.0599(19) 0.0426(16) 0.0600(18) -0.0040(14) 0.0265(15) 0.0017(14)
C15 0.0463(17) 0.0429(16) 0.0619(18) -0.0141(13) 0.0249(15) -0.0078(14)
C16 0.0373(14) 0.0415(15) 0.0477(16) -0.0058(12) 0.0137(12) -0.0040(12)
C17 0.0496(18) 0.068(2) 0.0511(18) -0.0008(15) 0.0111(14) 0.0023(15)
C5 0.069(5) 0.089(7) 0.051(5) 0.011(5) 0.011(3) 0.018(4)
C6 0.091(6) 0.098(7) 0.047(5) -0.011(5) 0.023(4) 0.022(4)
C5' 0.068(7) 0.059(6) 0.042(5) 0.013(5) 0.017(4) -0.002(4)
C6' 0.105(10) 0.065(7) 0.055(7) 0.015(6) 0.041(6) 0.020(5)

loop_
_atom_type_symbol
_atom_type_description
_atom_type_scat_dispersion_real
_atom_type_scat_dispersion_imag
_atom_type_scat_source
C C 0.0033 0.0016 'International Tables Vol C Tables 4.2.6.8 and 6.1.1.4'
H H 0.0000 0.0000 'International Tables Vol C Tables 4.2.6.8 and 6.1.1.4'
N N 0.0061 0.0033 'International Tables Vol C Tables 4.2.6.8 and 6.1.1.4'
O O 0.0106 0.0060 'International Tables Vol C Tables 4.2.6.8 and 6.1.1.4'
S S 0.1246 0.1234 'International Tables Vol C Tables 4.2.6.8 and 6.1.1.4'
Cl Cl 0.1484 0.1585 'International Tables Vol C Tables 4.2.6.8 and 6.1.1.4'

loop_
_geom_angle_atom_site_label_1
_geom_angle_atom_site_label_2
_geom_angle_atom_site_label_3
_geom_angle
_geom_angle_publ_flag
C1 N1 C2 125.5(2) yes
C1 N1 H1 117.2 ?
C2 N1 H1 117.2 ?
C10 N2 C11 129.1(2) yes
C10 N2 H2 115.4 ?
C11 N2 H2 115.4 ?
C2 S1 C8 91.08(13) ?
O1 C1 N1 121.5(3) ?
O1 C1 C17 122.9(2) ?
N1 C1 C17 115.6(2) ?
C3 C2 N1 125.7(2) ?
C3 C2 S1 111.83(19) ?
N1 C2 S1 122.03(19) ?
C2 C3 C9 112.4(2) ?
C2 C3 C10 123.3(2) ?
C9 C3 C10 124.4(2) ?
C5' C4 C9 110.2(5) ?
C9 C4 C5 111.0(4) ?
C5' C4 H4A 125(2) ?
C9 C4 H4A 110(2) ?
C5 C4 H4A 101(2) ?
C5' C4 H4B 100(2) ?
C9 C4 H4B 109(2) ?
C5 C4 H4B 124(2) ?
H4A C4 H4B 101(3) ?
C6' C7 C8 106.7(6) ?
C8 C7 C6 110.9(4) ?
C6' C7 H7A 103(3) ?
C8 C7 H7A 110(3) ?
C6 C7 H7A 124(3) ?
C6' C7 H7B 127(2) ?
C8 C7 H7B 112(2) ?
C6 C7 H7B 102(2) ?
H7A C7 H7B 97(3) ?
C9 C8 C7 125.8(3) ?
C9 C8 S1 112.5(2) ?
C7 C8 S1 121.7(2) ?
C8 C9 C3 112.2(2) ?
C8 C9 C4 121.7(3) ?
C3 C9 C4 126.1(2) ?
O2 C10 N2 124.1(2) ?
O2 C10 C3 122.7(2) ?
N2 C10 C3 113.3(2) ?
C12 C11 C16 119.0(2) ?
C12 C11 N2 117.3(2) ?
C16 C11 N2 123.7(2) ?
C11 C12 C13 121.6(3) ?
C11 C12 H12 119.2 ?
C13 C12 H12 119.2 ?
C14 C13 C12 118.7(3) ?
C14 C13 H13 120.7 ?
C12 C13 H13 120.7 ?
C13 C14 C15 121.1(3) ?
C13 C14 Cl1 119.3(2) ?
C15 C14 Cl1 119.5(2) ?
C14 C15 C16 119.8(3) ?
C14 C15 H15 120.1 ?
C16 C15 H15 120.1 ?
C11 C16 C15 119.7(3) ?
C11 C16 H16 120.1 ?
C15 C16 H16 120.1 ?
C1 C17 H17A 109.5 ?
C1 C17 H17B 109.5 ?
H17A C17 H17B 109.5 ?
C1 C17 H17C 109.5 ?
H17A C17 H17C 109.5 ?
H17B C17 H17C 109.5 ?
C6 C5 C4 115.1(7) ?
C6 C5 H5A 108.5 ?
C4 C5 H5A 108.5 ?
C6 C5 H5B 108.5 ?
C4 C5 H5B 108.5 ?
H5A C5 H5B 107.5 ?
C5 C6 C7 112.7(7) ?
C5 C6 H6A 109.1 ?
C7 C6 H6A 109.1 ?
C5 C6 H6B 109.1 ?
C7 C6 H6B 109.1 ?
H6A C6 H6B 107.8 ?
C4 C5' C6' 107.6(8) ?
C4 C5' H5A' 110.2 ?
C6' C5' H5A' 110.2 ?
C4 C5' H5B' 110.2 ?
C6' C5' H5B' 110.2 ?
H5A' C5' H5B' 108.5 ?
C7 C6' C5' 111.5(9) ?
C7 C6' H6A' 109.3 ?
C5' C6' H6A' 109.3 ?
C7 C6' H6B' 109.3 ?
C5' C6' H6B' 109.3 ?
H6A' C6' H6B' 108.0 ?

loop_
_geom_bond_atom_site_label_1
_geom_bond_atom_site_label_2
_geom_bond_distance
_geom_bond_publ_flag
Cl1 C14 1.748(3) yes
N1 C1 1.345(3) yes
N1 C2 1.397(3) ?
N1 H1 0.8600 ?
N2 C10 1.355(3) yes
N2 C11 1.409(3) ?
N2 H2 0.8600 ?
O1 C1 1.221(3) ?
O2 C10 1.229(3) ?
S1 C2 1.730(3) yes
S1 C8 1.730(3) yes
C1 C17 1.503(4) ?
C2 C3 1.369(3) ?
C3 C9 1.436(4) ?
C3 C10 1.487(3) ?
C4 C5' 1.507(11) ?
C4 C9 1.505(4) ?
C4 C5 1.536(9) ?
C4 H4A 0.97(4) ?
C4 H4B 0.95(4) ?
C7 C6' 1.511(16) ?
C7 C8 1.502(4) ?
C7 C6 1.515(10) ?
C7 H7A 0.95(4) ?
C7 H7B 0.95(4) ?
C8 C9 1.356(4) yes
C11 C12 1.378(4) ?
C11 C16 1.384(4) ?
C12 C13 1.366(4) ?
C12 H12 0.9300 ?
C13 C14 1.377(4) ?
C13 H13 0.9300 ?
C14 C15 1.367(4) ?
C15 C16 1.384(4) ?
C15 H15 0.9300 ?
C16 H16 0.9300 ?
C17 H17A 0.9600 ?
C17 H17B 0.9600 ?
C17 H17C 0.9600 ?
C5 C6 1.475(10) ?
C5 H5A 0.9700 ?
C5 H5B 0.9700 ?
C6 H6A 0.9700 ?
C6 H6B 0.9700 ?
C5' C6' 1.532(14) ?
C5' H5A' 0.9700 ?
C5' H5B' 0.9700 ?
C6' H6A' 0.9700 ?
C6' H6B' 0.9700 ?

loop_
_geom_hbond_atom_site_label_D
_geom_hbond_atom_site_label_H
_geom_hbond_atom_site_label_A
_geom_hbond_site_symmetry_A
_geom_hbond_distance_DH
_geom_hbond_distance_HA
_geom_hbond_distance_DA
_geom_hbond_angle_DHA
_geom_hbond_publ_flag
N1 H1 N2 1_555 0.86 2.64 2.950(2) 103 yes
C16 H16 O2 1_555 0.93 2.49 2.990(3) 114 yes
N1 H1 O2 3_657 0.86 2.05 2.863(3) 158 yes
N2 H2 O1 3_757 0.86 2.02 2.869(3) 170 yes

loop_
_geom_torsion_atom_site_label_1
_geom_torsion_atom_site_label_2
_geom_torsion_atom_site_label_3
_geom_torsion_atom_site_label_4
_geom_torsion
_geom_torsion_publ_flag
C2 N1 C1 O1 0.0(4) ?
C2 N1 C1 C17 179.8(2) ?
C1 N1 C2 C3 160.9(3) ?
C1 N1 C2 S1 -27.8(4) yes
C8 S1 C2 C3 1.3(2) ?
C8 S1 C2 N1 -171.1(2) ?
N1 C2 C3 C9 169.9(2) ?
S1 C2 C3 C9 -2.2(3) ?
N1 C2 C3 C10 -10.0(4) ?
S1 C2 C3 C10 177.97(19) ?
C6' C7 C8 C9 17.6(6) ?
C6 C7 C8 C9 -12.1(7) ?
C6' C7 C8 S1 -165.3(5) ?
C6 C7 C8 S1 165.0(5) ?
C2 S1 C8 C9 0.0(2) ?
C2 S1 C8 C7 -177.5(3) ?
C7 C8 C9 C3 176.1(3) ?
S1 C8 C9 C3 -1.2(3) ?
C7 C8 C9 C4 -2.6(5) ?
S1 C8 C9 C4 -179.9(2) ?
C2 C3 C9 C8 2.2(3) ?
C10 C3 C9 C8 -178.0(2) ?
C2 C3 C9 C4 -179.2(3) ?
C10 C3 C9 C4 0.6(4) ?
C5' C4 C9 C8 19.7(5) ?
C5 C4 C9 C8 -10.9(5) ?
C5' C4 C9 C3 -158.8(4) ?
C5 C4 C9 C3 170.6(4) ?
C11 N2 C10 O2 -16.1(4) ?
C11 N2 C10 C3 163.7(2) ?
C2 C3 C10 O2 136.1(3) ?
C9 C3 C10 O2 -43.8(4) yes
C2 C3 C10 N2 -43.7(3) ?
C9 C3 C10 N2 136.5(2) ?
C10 N2 C11 C12 -148.2(3) ?
C10 N2 C11 C16 31.9(4) ?
C16 C11 C12 C13 -1.7(4) ?
N2 C11 C12 C13 178.4(3) ?
C11 C12 C13 C14 0.5(5) ?
C12 C13 C14 C15 0.6(5) ?
C12 C13 C14 Cl1 -178.8(2) ?
C13 C14 C15 C16 -0.4(4) ?
Cl1 C14 C15 C16 178.9(2) ?
C12 C11 C16 C15 1.8(4) ?
N2 C11 C16 C15 -178.3(2) ?
C14 C15 C16 C11 -0.8(4) ?
C5' C4 C5 C6 -53.2(12) ?
C9 C4 C5 C6 40.8(9) ?
C4 C5 C6 C7 -57.5(12) ?
C6' C7 C6 C5 -45.8(11) ?
C8 C7 C6 C5 40.7(10) ?
C9 C4 C5' C6' -50.7(10) ?
C5 C4 C5' C6' 46.3(11) ?
C8 C7 C6' C5' -50.5(10) ?
C6 C7 C6' C5' 52.8(12) ?
C4 C5' C6' C7 70.6(11) ?
